data_8102785
loop_
_publ_author_name
'Janina Karolak-Wojciechowska'
'Ma&#x00BB;gorzata Szczesio'
'Tuba Ertan-Bolelli'
'Esin Aki'
'Ismail Yal\,cin'

_publ_section_title
;
 Crystal structure of 4-fluoro-N-(2-hydroxy-4-nitrophenyl)benzamide,
 C13H9FN2O4
;
_journal_issue 3
_journal_name_full 'Zeitschrift f\"ur Kristallographie - New Crystal Structures'
_journal_page_first 533
_journal_volume 225
_journal_year 2010
_chemical_formula_sum 'C13 H9 F N2 O4'
_chemical_formula_weight 276.22
_chemical_name_systematic
; 
4-fluoro-N-(2-hydroxy-4-nitrophenyl)benzamide
;
_space_group_IT_number 14
_symmetry_space_group_name_Hall '-P 2ybc'
_symmetry_space_group_name_H-M 'P 1 21/c 1'
_atom_sites_solution_hydrogens geom
_atom_sites_solution_primary direct
_atom_sites_solution_secondary difmap
_audit_creation_method SHELXL-97
_audit_update_record
;
2010-05-10 # Formatted by publCIF
;
_cell_angle_alpha 90.00
_cell_angle_beta 99.254(11)
_cell_angle_gamma 90.00
_cell_formula_units_Z 4
_cell_length_a 7.3477(7)
_cell_length_b 7.7697(9)
_cell_length_c 21.295(3)
_cell_measurement_reflns_used 6004
_cell_measurement_temperature 298
_cell_measurement_theta_max 35.9965
_cell_measurement_theta_min 1.9323
_cell_volume 1199.9(2)
_computing_cell_refinement 'CrysAlis RED [5]'
_computing_data_collection 'CrysAlis CCD [5]'
_computing_data_reduction 'CrysAlis RED [5]'
_computing_molecular_graphics 'SHELXTL [5] and <i>Mercury</i> [7]'
_computing_publication_material 'PLATON [8]'
_computing_structure_refinement 'SHELXTL [6]'
_computing_structure_solution 'SHELXTL [6]'
_diffrn_ambient_temperature 298
_diffrn_measured_fraction_theta_full 1.000
_diffrn_measured_fraction_theta_max 1.000
_diffrn_measurement_device_type 'Kuma KM-4 CCD'
_diffrn_measurement_method \w
_diffrn_radiation_monochromator graphite
_diffrn_radiation_source 'fine-focus sealed tube'
_diffrn_radiation_type MoK\a
_diffrn_radiation_wavelength 0.71073
_diffrn_reflns_av_R_equivalents 0.0414
_diffrn_reflns_av_sigmaI/netI 0.0239
_diffrn_reflns_limit_h_max 8
_diffrn_reflns_limit_h_min -8
_diffrn_reflns_limit_k_max 7
_diffrn_reflns_limit_k_min -9
_diffrn_reflns_limit_l_max 25
_diffrn_reflns_limit_l_min -25
_diffrn_reflns_number 13469
_diffrn_reflns_theta_full 25.00
_diffrn_reflns_theta_max 25.00
_diffrn_reflns_theta_min 1.94
_exptl_absorpt_coefficient_mu 0.125
_exptl_absorpt_correction_T_max 1.00000
_exptl_absorpt_correction_T_min 0.78747
_exptl_absorpt_correction_type multi-scan
_exptl_absorpt_process_details
;
CrysAlis RED, Oxford Diffraction Ltd.,
Version 1.171.32.37 (release 24-10-2008 CrysAlis171 .NET)
(compiled Oct 24 2008,09:44:38)
Empirical absorption correction using spherical harmonics,
 implemented in SCALE3 ABSPACK scaling algorithm.
;
_exptl_crystal_colour colourless
_exptl_crystal_density_diffrn 1.529
_exptl_crystal_density_method 'not measured'
_exptl_crystal_description PRISMATIC
_exptl_crystal_F_000 568
_exptl_crystal_size_max 0.40
_exptl_crystal_size_mid 0.35
_exptl_crystal_size_min 0.15
_refine_diff_density_max 0.147
_refine_diff_density_min -0.127
_refine_diff_density_rms 0.035
_refine_ls_extinction_coef 0.013(2)
_refine_ls_extinction_expression Fc^*^=kFc[1+0.001xFc^2^\l^3^/sin(2\q)]^-1/4^
_refine_ls_extinction_method SHELXL
_refine_ls_goodness_of_fit_ref 1.025
_refine_ls_hydrogen_treatment constr
_refine_ls_matrix_type full
_refine_ls_number_parameters 182
_refine_ls_number_reflns 2118
_refine_ls_number_restraints 0
_refine_ls_restrained_S_all 1.025
_refine_ls_R_factor_all 0.0414
_refine_ls_R_factor_gt 0.0308
_refine_ls_shift/su_max 0.000
_refine_ls_shift/su_mean 0.000
_refine_ls_structure_factor_coef Fsqd
_refine_ls_weighting_details 'calc w=1/[\s^2^(Fo^2^)+(0.0564P)^2^+0.0000P] where P=(Fo^2^+2Fc^2^)/3'
_refine_ls_weighting_scheme calc
_refine_ls_wR_factor_gt 0.0842
_refine_ls_wR_factor_ref 0.0869
_reflns_number_gt 1588
_reflns_number_total 2118
_reflns_threshold_expression >2sigma(I)
_cod_data_source_file 1267-3089.cff
_cod_data_source_block publication_text
_cod_database_code 8102785

loop_
_symmetry_equiv_pos_as_xyz
'x, y, z'
'-x, y+1/2, -z+1/2'
'-x, -y, -z'
'x, -y-1/2, z-1/2'

loop_
_atom_site_label
_atom_site_type_symbol
_atom_site_fract_x
_atom_site_fract_y
_atom_site_fract_z
_atom_site_U_iso_or_equiv
_atom_site_adp_type
_atom_site_occupancy
_atom_site_symmetry_multiplicity
_atom_site_calc_flag
_atom_site_refinement_flags
_atom_site_disorder_assembly
_atom_site_disorder_group
C1 C -0.02960(16) 0.61250(16) 0.41899(6) 0.0346(3) Uani 1 1 d . . .
O2 O -0.13961(11) 0.66268(13) 0.45321(4) 0.0478(3) Uani 1 1 d . . .
N3 N 0.15159(13) 0.64665(13) 0.43413(5) 0.0375(3) Uani 1 1 d . . .
H3 H 0.2196 0.6100 0.4076 0.045 Uiso 1 1 calc R . .
C11 C -0.08945(16) 0.51446(16) 0.35956(6) 0.0348(3) Uani 1 1 d . . .
C12 C -0.27271(18) 0.52417(19) 0.33133(7) 0.0486(4) Uani 1 1 d . . .
H12 H -0.3537 0.5925 0.3497 0.058 Uiso 1 1 calc R . .
C13 C -0.3368(2) 0.4343(2) 0.27652(7) 0.0577(4) Uani 1 1 d . . .
H13 H -0.4599 0.4413 0.2578 0.069 Uiso 1 1 calc R . .
C14 C -0.2163(2) 0.3353(2) 0.25046(7) 0.0511(4) Uani 1 1 d . . .
F14 F -0.28087(13) 0.24697(13) 0.19644(4) 0.0793(3) Uani 1 1 d . . .
C15 C -0.0344(2) 0.32219(19) 0.27576(7) 0.0515(4) Uani 1 1 d . . .
H15 H 0.0452 0.2545 0.2564 0.062 Uiso 1 1 calc R . .
C16 C 0.02836(18) 0.41197(16) 0.33075(7) 0.0434(4) Uani 1 1 d . . .
H16 H 0.1519 0.4038 0.3489 0.052 Uiso 1 1 calc R . .
C31 C 0.24429(16) 0.73416(15) 0.48749(6) 0.0333(3) Uani 1 1 d . . .
C32 C 0.16057(17) 0.81996(16) 0.53186(6) 0.0371(3) Uani 1 1 d . . .
H32 H 0.0327 0.8239 0.5279 0.044 Uiso 1 1 calc R . .
C33 C 0.26959(17) 0.89966(15) 0.58219(6) 0.0376(3) Uani 1 1 d . . .
N33 N 0.17702(17) 0.98807(14) 0.62859(6) 0.0476(3) Uani 1 1 d . . .
O33 O 0.00833(15) 0.99345(13) 0.61987(5) 0.0595(3) Uani 1 1 d . . .
O34 O 0.27211(16) 1.05496(15) 0.67453(6) 0.0733(4) Uani 1 1 d . . .
C34 C 0.45883(18) 0.89864(17) 0.58972(7) 0.0434(4) Uani 1 1 d . . .
H34 H 0.5290 0.9534 0.6242 0.052 Uiso 1 1 calc R . .
C35 C 0.54245(17) 0.81426(18) 0.54477(6) 0.0433(4) Uani 1 1 d . . .
H35 H 0.6704 0.8127 0.5488 0.052 Uiso 1 1 calc R . .
C36 C 0.43750(16) 0.73265(16) 0.49411(6) 0.0355(3) Uani 1 1 d . . .
O36 O 0.50589(11) 0.64925(12) 0.44779(4) 0.0470(3) Uani 1 1 d . . .
H36 H 0.6257 0.6552 0.4520 0.070 Uiso 1 1 d R . .

loop_
_atom_site_aniso_label
_atom_site_aniso_U_11
_atom_site_aniso_U_22
_atom_site_aniso_U_33
_atom_site_aniso_U_23
_atom_site_aniso_U_13
_atom_site_aniso_U_12
C1 0.0256(6) 0.0443(8) 0.0342(7) 0.0021(6) 0.0056(5) -0.0006(5)
O2 0.0253(5) 0.0737(7) 0.0458(6) -0.0174(5) 0.0098(4) -0.0041(4)
N3 0.0243(6) 0.0551(7) 0.0342(6) -0.0098(5) 0.0078(5) -0.0015(4)
C11 0.0308(7) 0.0411(7) 0.0327(7) 0.0015(6) 0.0055(5) -0.0022(5)
C12 0.0341(7) 0.0698(9) 0.0411(8) -0.0135(7) 0.0037(6) 0.0022(6)
C13 0.0394(8) 0.0861(11) 0.0443(9) -0.0148(8) -0.0038(7) -0.0002(7)
C14 0.0571(9) 0.0610(9) 0.0338(8) -0.0107(7) 0.0033(7) -0.0062(7)
F14 0.0786(7) 0.1041(8) 0.0511(6) -0.0371(5) -0.0020(5) -0.0027(5)
C15 0.0529(9) 0.0548(9) 0.0485(9) -0.0122(8) 0.0134(7) 0.0031(7)
C16 0.0356(7) 0.0501(8) 0.0442(8) -0.0046(7) 0.0051(6) 0.0000(6)
C31 0.0273(6) 0.0405(7) 0.0314(7) 0.0015(6) 0.0033(5) -0.0014(5)
C32 0.0295(7) 0.0449(8) 0.0365(7) 0.0000(6) 0.0046(6) 0.0020(5)
C33 0.0413(8) 0.0380(7) 0.0333(7) 0.0002(6) 0.0055(6) 0.0019(5)
N33 0.0558(8) 0.0490(7) 0.0373(7) -0.0030(6) 0.0053(6) 0.0055(6)
O33 0.0523(7) 0.0749(7) 0.0531(7) -0.0079(6) 0.0142(5) 0.0139(5)
O34 0.0745(8) 0.0897(8) 0.0520(7) -0.0316(6) -0.0007(6) 0.0027(6)
C34 0.0410(8) 0.0480(8) 0.0380(8) -0.0021(6) -0.0035(6) -0.0052(6)
C35 0.0270(7) 0.0543(9) 0.0467(8) -0.0005(7) 0.0004(6) -0.0038(6)
C36 0.0281(7) 0.0421(7) 0.0368(7) 0.0020(6) 0.0075(6) 0.0000(5)
O36 0.0239(5) 0.0709(6) 0.0473(6) -0.0121(5) 0.0092(4) -0.0014(4)

loop_
_atom_type_symbol
_atom_type_description
_atom_type_scat_dispersion_real
_atom_type_scat_dispersion_imag
_atom_type_scat_source
C C 0.0033 0.0016 'International Tables Vol C Tables 4.2.6.8 and 6.1.1.4'
H H 0.0000 0.0000 'International Tables Vol C Tables 4.2.6.8 and 6.1.1.4'
N N 0.0061 0.0033 'International Tables Vol C Tables 4.2.6.8 and 6.1.1.4'
O O 0.0106 0.0060 'International Tables Vol C Tables 4.2.6.8 and 6.1.1.4'
F F 0.0171 0.0103 'International Tables Vol C Tables 4.2.6.8 and 6.1.1.4'

loop_
_geom_angle_atom_site_label_1
_geom_angle_atom_site_label_2
_geom_angle_atom_site_label_3
_geom_angle
_geom_angle_site_symmetry_1
_geom_angle_site_symmetry_3
_geom_angle_publ_flag
O2 C1 N3 120.85(11) . . ?
O2 C1 C11 122.25(11) . . ?
N3 C1 C11 116.90(11) . . ?
C1 N3 C31 128.51(11) . . ?
C12 C11 C16 118.07(12) . . ?
C12 C11 C1 118.47(11) . . ?
C16 C11 C1 123.46(11) . . ?
C13 C12 C11 121.08(13) . . ?
C14 C13 C12 118.52(14) . . ?
C13 C14 F14 118.08(13) . . ?
C13 C14 C15 122.94(13) . . ?
F14 C14 C15 118.97(14) . . ?
C14 C15 C16 118.14(13) . . ?
C15 C16 C11 121.23(13) . . ?
C32 C31 N3 125.25(11) . . ?
C32 C31 C36 119.37(12) . . ?
N3 C31 C36 115.38(11) . . ?
C33 C32 C31 118.85(11) . . ?
C34 C33 C32 122.63(12) . . ?
C34 C33 N33 119.81(12) . . ?
C32 C33 N33 117.55(11) . . ?
O34 N33 O33 122.75(12) . . ?
O34 N33 C33 118.26(12) . . ?
O33 N33 C33 118.98(11) . . ?
C33 C34 C35 118.42(12) . . ?
C36 C35 C34 120.38(12) . . ?
O36 C36 C35 124.70(11) . . ?
O36 C36 C31 114.96(11) . . ?
C35 C36 C31 120.33(12) . . ?

loop_
_geom_bond_atom_site_label_1
_geom_bond_atom_site_label_2
_geom_bond_distance
_geom_bond_site_symmetry_2
_geom_bond_publ_flag
C1 O2 1.2353(14) . ?
C1 N3 1.3449(15) . ?
C1 C11 1.4820(17) . ?
N3 C31 1.4031(16) . ?
C11 C12 1.3856(17) . ?
C11 C16 1.3895(17) . ?
C12 C13 1.377(2) . ?
C13 C14 1.357(2) . ?
C14 F14 1.3579(16) . ?
C14 C15 1.362(2) . ?
C15 C16 1.3772(19) . ?
C31 C32 1.3794(18) . ?
C31 C36 1.4040(17) . ?
C32 C33 1.3776(18) . ?
C33 C34 1.3738(18) . ?
C33 N33 1.4584(17) . ?
N33 O34 1.2230(15) . ?
N33 O33 1.2242(14) . ?
C34 C35 1.3830(19) . ?
C35 C36 1.3759(18) . ?
C36 O36 1.3435(15) . ?

loop_
_cod_related_entry_id
_cod_related_entry_database
_cod_related_entry_code
1 ChemSpider 2906568
